data_4323153
loop_
_publ_author_name
'K. Rajender Reddy'
'M. V. Rajasekharan'
'J.-P. Tuchagues'

_publ_section_title
;
 Synthesis, Structure, and Magnetic Properties of Mn(salpn)N3, a Helical
 Polymer, and Fe(salpn)N3, a Ferromagnetically Coupled Dimer (salpnH2 =
 N,N'-bis(Salicylidene)-1,3-diaminopropane)
;
_journal_name_full 'Inorganic Chemistry'
_journal_page_first 5978
_journal_page_last 5982
_journal_paper_doi 10.1021/ic971592y
_journal_volume 37
_journal_year 1998
_chemical_formula_analytical Fe(salpn)N3
_chemical_formula_structural '[Fe(salpn)N3]2'
_chemical_formula_sum 'C17 H16 Fe N5 O2'
_chemical_formula_weight 378.20
_chemical_name_systematic
; 

 azido-N,N'-bis(salicylidene)-1,3-diaminopropanatomanganese(III)

;
_space_group_IT_number 14
_symmetry_cell_setting monoclinic
_symmetry_space_group_name_Hall '-P 2ybc'
_symmetry_space_group_name_H-M 'P 1 21/c 1'
_atom_sites_solution_hydrogens geom
_atom_sites_solution_primary direct
_atom_sites_solution_secondary difmap
_audit_creation_method SHELXL
_cell_angle_alpha 90.00
_cell_angle_beta 105.19(3)
_cell_angle_gamma 90.00
_cell_formula_units_Z 4
_cell_length_a 10.199(7)
_cell_length_b 14.081(6)
_cell_length_c 12.017(3)
_cell_measurement_reflns_used 25
_cell_measurement_temperature 293(2)
_cell_measurement_theta_max 14
_cell_measurement_theta_min 5
_cell_volume 1665.5(14)
_computing_cell_refinement 'CAD-4 system'
_computing_data_collection 'CAD-4 system'
_computing_data_reduction 'CAD-4 system'
_computing_molecular_graphics ORTEP
_computing_publication_material SHELXL-93
_computing_structure_refinement 'SHELXL-93 (Sheldrick, 1993)'
_computing_structure_solution 'SHELXS-86 (Sheldrick, 1990)'
_diffrn_ambient_temperature 293(2)
_diffrn_measurement_device 'Enraf Nonius CAD4'
_diffrn_measurement_method omega-2theta
_diffrn_radiation_monochromator graphite
_diffrn_radiation_source 'fine-focus sealed tube'
_diffrn_radiation_type MoK\a
_diffrn_radiation_wavelength 0.71073
_diffrn_reflns_av_R_equivalents 0.0452
_diffrn_reflns_av_sigmaI/netI 0.0452
_diffrn_reflns_limit_h_max 10
_diffrn_reflns_limit_h_min 0
_diffrn_reflns_limit_k_max 16
_diffrn_reflns_limit_k_min 0
_diffrn_reflns_limit_l_max 13
_diffrn_reflns_limit_l_min -14
_diffrn_reflns_number 2466
_diffrn_reflns_theta_max 25.01
_diffrn_reflns_theta_min 2.07
_diffrn_standards_decay_% 0
_diffrn_standards_interval_time '60 min'
_diffrn_standards_number 2
_exptl_absorpt_coefficient_mu 0.927
_exptl_absorpt_correction_T_max 1.00
_exptl_absorpt_correction_T_min 0.98
_exptl_absorpt_correction_type psi-scan
_exptl_crystal_colour 'dark brown'
_exptl_crystal_density_diffrn 1.508
_exptl_crystal_description needle
_exptl_crystal_F_000 780
_exptl_crystal_size_max 0.3
_exptl_crystal_size_mid 0.2
_exptl_crystal_size_min 0.05
_refine_diff_density_max 0.739
_refine_diff_density_min -0.434
_refine_diff_density_rms 0.083
_refine_ls_extinction_method none
_refine_ls_goodness_of_fit_all 1.132
_refine_ls_goodness_of_fit_obs 1.097
_refine_ls_hydrogen_treatment constr
_refine_ls_matrix_type full
_refine_ls_number_parameters 228
_refine_ls_number_reflns 2293
_refine_ls_number_restraints 0
_refine_ls_restrained_S_all 1.134
_refine_ls_restrained_S_obs 1.097
_refine_ls_R_factor_all 0.0824
_refine_ls_R_factor_obs 0.0525
_refine_ls_shift/esd_max 0.003
_refine_ls_shift/esd_mean 0.001
_refine_ls_structure_factor_coef Fsqd
_refine_ls_weighting_details 'w=1/[\s^2^(Fo^2^)+(0.0642P)^2^+2.3678P] where P=(Fo^2^+2Fc^2^)/3'
_refine_ls_weighting_scheme calc
_refine_ls_wR_factor_all 0.1431
_refine_ls_wR_factor_obs 0.1156
_reflns_number_observed 1661
_reflns_number_total 2294
_reflns_observed_criterion >2sigma(I)
_cod_data_source_file ic971592y_2.cif
_cod_data_source_block kr137
_cod_depositor_comments
;
The following automatic conversions were performed:

'_geom_bond_publ_flag' value 'Y' changed to 'y' according to the
built-in table from CIF Core dictionary named 'cif_core.dic' version
2.4.1 from 2010-06-29 (9 times).

'_geom_angle_publ_flag' value 'Y'
changed to 'y' according to the built-in table from CIF Core
dictionary named 'cif_core.dic' version 2.4.1 from 2010-06-29 (19
times).

Automatic conversion script
Id: cif_fix_values 1673 2011-04-08 12:14:43Z adriana 

The following automatic conversions were performed:

'_refine_ls_weighting_scheme' value 'calc
w=1/[\s^2^(Fo^2^)+(0.0642P)^2^+2.3678P] where P=(Fo^2^+2Fc^2^)/3' was
changed to 'calc'. New tag '_refine_ls_weighting_details' was
created. The value of the new tag was set to
'w=1/[\s^2^(Fo^2^)+(0.0642P)^2^+2.3678P] where P=(Fo^2^+2Fc^2^)/3'.

Automatic conversion script
Id: cif_fix_values 3143 2015-03-26 13:38:13Z robertas 
;
_cod_database_code 4323153

loop_
_symmetry_equiv_pos_as_xyz
'x, y, z'
'-x, y+1/2, -z+1/2'
'-x, -y, -z'
'x, -y-1/2, z-1/2'

loop_
_atom_site_aniso_label
_atom_site_aniso_U_11
_atom_site_aniso_U_22
_atom_site_aniso_U_33
_atom_site_aniso_U_23
_atom_site_aniso_U_13
_atom_site_aniso_U_12
Fe1 0.0267(4) 0.0456(5) 0.0322(4) 0.0021(4) 0.0100(3) -0.0026(4)
O1 0.046(2) 0.054(3) 0.037(2) -0.001(2) 0.022(2) -0.006(2)
O2 0.033(2) 0.062(3) 0.044(2) 0.001(2) 0.002(2) -0.001(2)
N1 0.032(3) 0.050(3) 0.037(2) -0.002(2) 0.016(2) -0.002(2)
N2 0.035(3) 0.044(3) 0.051(3) 0.002(2) 0.013(2) -0.001(2)
N3 0.029(3) 0.056(3) 0.034(2) 0.018(2) 0.013(2) -0.001(2)
N4 0.042(3) 0.055(3) 0.064(4) 0.000(3) 0.021(3) -0.007(3)
N5 0.073(4) 0.082(4) 0.079(4) 0.037(4) 0.024(4) 0.000(3)
C1 0.022(3) 0.050(3) 0.035(3) -0.001(3) 0.000(2) -0.005(3)
C2 0.045(4) 0.060(4) 0.044(3) -0.006(3) 0.010(3) 0.005(3)
C3 0.051(4) 0.049(4) 0.063(4) -0.002(3) 0.005(3) 0.010(3)
C4 0.056(4) 0.046(4) 0.060(4) 0.017(3) 0.002(3) 0.003(3)
C5 0.046(4) 0.055(4) 0.041(3) 0.013(3) 0.003(3) -0.003(3)
C6 0.028(3) 0.049(3) 0.033(3) -0.004(2) 0.006(2) -0.011(3)
C7 0.027(3) 0.060(4) 0.032(3) -0.002(3) 0.010(2) -0.008(3)
C8 0.042(4) 0.069(4) 0.050(3) -0.004(3) 0.027(3) 0.000(3)
C9 0.054(4) 0.060(4) 0.048(4) -0.015(3) 0.025(3) 0.003(3)
C10 0.043(4) 0.049(4) 0.054(4) -0.009(3) 0.008(3) -0.002(3)
C11 0.044(4) 0.046(4) 0.075(4) 0.001(3) 0.030(4) 0.000(3)
C12 0.025(3) 0.066(4) 0.057(4) 0.013(3) 0.014(3) 0.002(3)
C13 0.039(4) 0.066(4) 0.091(6) 0.028(4) 0.026(4) 0.006(3)
C14 0.032(4) 0.105(7) 0.087(6) 0.047(5) 0.010(4) 0.008(4)
C15 0.031(4) 0.118(7) 0.060(4) 0.038(5) 0.002(3) 0.000(4)
C16 0.025(3) 0.097(5) 0.052(4) 0.005(4) 0.011(3) -0.007(3)
C17 0.017(3) 0.071(4) 0.052(4) 0.011(3) 0.013(3) 0.000(3)

loop_
_atom_site_label
_atom_site_type_symbol
_atom_site_fract_x
_atom_site_fract_y
_atom_site_fract_z
_atom_site_U_iso_or_equiv
_atom_site_thermal_displace_type
_atom_site_occupancy
_atom_site_calc_flag
_atom_site_refinement_flags
_atom_site_disorder_group
Fe1 Fe 0.16924(7) 0.02089(5) 0.02038(6) 0.0344(3) Uani 1 d . .
O1 O 0.1629(4) 0.1513(3) 0.0583(3) 0.0435(10) Uani 1 d . .
O2 O 0.3180(4) -0.0057(3) 0.1516(3) 0.0479(10) Uani 1 d . .
N1 N 0.2574(4) 0.0651(3) -0.1134(4) 0.0383(11) Uani 1 d . .
N2 N 0.2017(5) -0.1184(3) -0.0394(4) 0.0430(12) Uani 1 d . .
N3 N 0.0257(4) -0.0268(3) 0.1034(4) 0.0389(11) Uani 1 d . .
N4 N 0.0537(5) -0.0795(4) 0.1872(5) 0.0523(13) Uani 1 d . .
N5 N 0.0762(6) -0.1265(5) 0.2681(6) 0.077(2) Uani 1 d . .
C1 C 0.1694(5) 0.2310(4) 0.0045(4) 0.0368(13) Uani 1 d . .
C2 C 0.1275(6) 0.3163(4) 0.0431(5) 0.050(2) Uani 1 d . .
H2 H 0.0904(6) 0.3158(4) 0.1060(5) 0.064(6) Uiso 1 calc R .
C3 C 0.1398(7) 0.4005(4) -0.0094(6) 0.056(2) Uani 1 d . .
H3 H 0.1125(7) 0.4564(4) 0.0191(6) 0.064(6) Uiso 1 calc R .
C4 C 0.1922(7) 0.4040(4) -0.1044(6) 0.056(2) Uani 1 d . .
H4 H 0.2006(7) 0.4618(4) -0.1393(6) 0.064(6) Uiso 1 calc R .
C5 C 0.2311(6) 0.3224(4) -0.1458(5) 0.049(2) Uani 1 d . .
H5 H 0.2650(6) 0.3248(4) -0.2104(5) 0.064(6) Uiso 1 calc R .
C6 C 0.2216(5) 0.2352(4) -0.0945(4) 0.0373(13) Uani 1 d . .
C7 C 0.2657(5) 0.1515(4) -0.1435(4) 0.0392(14) Uani 1 d . .
H7 H 0.3048(5) 0.1615(4) -0.2043(4) 0.064(6) Uiso 1 calc R .
C8 C 0.2990(6) -0.0084(4) -0.1851(5) 0.051(2) Uani 1 d . .
H8A H 0.3711(6) -0.0467(4) -0.1374(5) 0.045(6) Uiso 1 calc R .
H8B H 0.3340(6) 0.0220(4) -0.2439(5) 0.045(6) Uiso 1 calc R .
C9 C 0.1813(6) -0.0710(4) -0.2415(5) 0.052(2) Uani 1 d . .
H9A H 0.2041(6) -0.1056(4) -0.3037(5) 0.045(6) Uiso 1 calc R .
H9B H 0.1036(6) -0.0311(4) -0.2755(5) 0.045(6) Uiso 1 calc R .
C10 C 0.1397(6) -0.1429(4) -0.1608(5) 0.050(2) Uani 1 d . .
H10A H 0.0416(6) -0.1433(4) -0.1752(5) 0.045(6) Uiso 1 calc R .
H10B H 0.1685(6) -0.2060(4) -0.1765(5) 0.045(6) Uiso 1 calc R .
C11 C 0.2754(6) -0.1822(4) 0.0224(6) 0.052(2) Uani 1 d . .
H11 H 0.2801(6) -0.2405(4) -0.0127(6) 0.064(6) Uiso 1 calc R .
C12 C 0.3525(6) -0.1730(5) 0.1419(5) 0.049(2) Uani 1 d . .
C13 C 0.4159(6) -0.2546(5) 0.1987(6) 0.064(2) Uani 1 d . .
H13 H 0.4075(6) -0.3118(5) 0.1588(6) 0.064(6) Uiso 1 calc R .
C14 C 0.4904(7) -0.2515(7) 0.3125(7) 0.076(2) Uani 1 d . .
H14 H 0.5330(7) -0.3058(7) 0.3490(7) 0.064(6) Uiso 1 calc R .
C15 C 0.5003(7) -0.1682(7) 0.3698(6) 0.071(2) Uani 1 d . .
H15 H 0.5474(7) -0.1665(7) 0.4474(6) 0.064(6) Uiso 1 calc R .
C16 C 0.4428(6) -0.0855(5) 0.3172(5) 0.058(2) Uani 1 d . .
H16 H 0.4538(6) -0.0290(5) 0.3588(5) 0.064(6) Uiso 1 calc R .
C17 C 0.3675(5) -0.0865(5) 0.2008(5) 0.046(2) Uani 1 d . .

loop_
_atom_type_symbol
_atom_type_description
_atom_type_scat_dispersion_real
_atom_type_scat_dispersion_imag
_atom_type_scat_source
C C 0.0033 0.0016 'International Tables Vol C Tables 4.2.6.8 and 6.1.1.4'
H H 0.0000 0.0000 'International Tables Vol C Tables 4.2.6.8 and 6.1.1.4'
N N 0.0061 0.0033 'International Tables Vol C Tables 4.2.6.8 and 6.1.1.4'
O O 0.0106 0.0060 'International Tables Vol C Tables 4.2.6.8 and 6.1.1.4'
Fe Fe 0.3463 0.8444 'International Tables Vol C Tables 4.2.6.8 and 6.1.1.4'

loop_
_geom_angle_atom_site_label_1
_geom_angle_atom_site_label_2
_geom_angle_atom_site_label_3
_geom_angle
_geom_angle_site_symmetry_1
_geom_angle_site_symmetry_3
_geom_angle_publ_flag
O1 Fe1 O2 93.5(2) . . y
O1 Fe1 N3 97.1(2) . . y
O2 Fe1 N3 92.7(2) . . y
O1 Fe1 N1 87.0(2) . . y
O2 Fe1 N1 106.1(2) . . y
N3 Fe1 N1 160.5(2) . . y
O1 Fe1 N2 169.7(2) . . y
O2 Fe1 N2 86.5(2) . . y
N3 Fe1 N2 93.2(2) . . y
N1 Fe1 N2 83.2(2) . . y
O1 Fe1 N3 92.6(2) . 3 y
O2 Fe1 N3 165.0(2) . 3 y
N3 Fe1 N3 72.9(2) . 3 y
N1 Fe1 N3 87.9(2) . 3 y
N2 Fe1 N3 90.0(2) . 3 y
C1 O1 Fe1 134.7(3) . . ?
C17 O2 Fe1 131.6(4) . . ?
C7 N1 C8 116.8(5) . . ?
C7 N1 Fe1 124.3(4) . . ?
C8 N1 Fe1 118.6(4) . . ?
C11 N2 C10 116.5(5) . . ?
C11 N2 Fe1 124.6(4) . . ?
C10 N2 Fe1 118.9(4) . . ?
N4 N3 Fe1 123.2(4) . . y
N4 N3 Fe1 124.6(4) . 3 y
Fe1 N3 Fe1 107.1(2) . 3 y
N5 N4 N3 176.8(6) . . y
O1 C1 C2 121.1(5) . . ?
O1 C1 C6 121.9(5) . . ?
C2 C1 C6 117.0(5) . . ?
C3 C2 C1 121.5(6) . . ?
C2 C3 C4 121.0(6) . . ?
C5 C4 C3 119.2(6) . . ?
C4 C5 C6 121.8(6) . . ?
C5 C6 C1 119.4(5) . . ?
C5 C6 C7 118.5(5) . . ?
C1 C6 C7 122.1(5) . . ?
N1 C7 C6 127.7(5) . . ?
N1 C8 C9 110.9(5) . . ?
C8 C9 C10 115.0(5) . . ?
N2 C10 C9 110.7(4) . . ?
N2 C11 C12 126.6(6) . . ?
C17 C12 C13 119.5(6) . . ?
C17 C12 C11 122.6(5) . . ?
C13 C12 C11 118.0(6) . . ?
C14 C13 C12 121.3(7) . . ?
C15 C14 C13 118.7(7) . . ?
C14 C15 C16 122.2(7) . . ?
C15 C16 C17 120.2(7) . . ?
O2 C17 C12 123.1(5) . . ?
O2 C17 C16 118.8(6) . . ?
C12 C17 C16 118.1(6) . . ?

loop_
_geom_bond_atom_site_label_1
_geom_bond_atom_site_label_2
_geom_bond_distance
_geom_bond_site_symmetry_2
_geom_bond_publ_flag
Fe1 O1 1.897(4) . y
Fe1 O2 1.917(4) . y
Fe1 N3 2.087(4) . y
Fe1 N1 2.131(4) . y
Fe1 N2 2.144(5) . y
Fe1 N3 2.150(4) 3 y
O1 C1 1.305(6) . ?
O2 C17 1.319(7) . ?
N1 C7 1.278(7) . ?
N1 C8 1.477(7) . ?
N2 C11 1.277(7) . ?
N2 C10 1.471(7) . ?
N3 N4 1.223(7) . y
N3 Fe1 2.150(4) 3 y
N4 N5 1.148(7) . y
C1 C2 1.395(8) . ?
C1 C6 1.427(7) . ?
C2 C3 1.364(8) . ?
C3 C4 1.382(9) . ?
C4 C5 1.352(8) . ?
C5 C6 1.388(8) . ?
C6 C7 1.442(8) . ?
C8 C9 1.501(8) . ?
C9 C10 1.536(8) . ?
C11 C12 1.451(9) . ?
C12 C17 1.397(8) . ?
C12 C13 1.405(8) . ?
C13 C14 1.381(10) . ?
C14 C15 1.351(11) . ?
C15 C16 1.381(10) . ?
C16 C17 1.409(8) . ?
